data_1541253
loop_
_publ_author_name
'Morosin, B.'
'Ginley, D.S.'
'Hlava, P.F.'
'Kwak, J.F.'
'Baughman, R.J.'
'Carr, M.J.'
'Schirber, J.E.'
'Venturini, E.L.'

_publ_section_title
;
 Structural and compositional characterization of polycrystals and single
 crystals in the Bi- and Tl-superconductor systems: Crystal structure of
 Tl Ca Ba2 Cu2 O7
;
_journal_name_full 'Physica C (Amsterdam)'
_journal_page_first 413
_journal_page_last 423
_journal_volume 152
_journal_year 1988
_chemical_formula_sum 'Ba2 Ca0.83 Cu2 O6.75 Tl1.17'
_chemical_name_systematic 'Tl1.17 Ca0.83 Ba2 Cu2 O6.75'
_space_group_IT_number 123
_symmetry_space_group_name_Hall '-P 4 2'
_symmetry_space_group_name_H-M 'P 4/m m m'
_cell_angle_alpha 90
_cell_angle_beta 90
_cell_angle_gamma 90
_cell_formula_units_Z 1
_cell_length_a 3.8566
_cell_length_b 3.8566
_cell_length_c 12.754
_cell_volume 189.695
_citation_journal_id_ASTM PHYCE6
_cod_data_source_file Morosin_PHYCE6_1988_179.cif
_cod_data_source_block Ba2Ca0.83Cu2O6.75Tl1.17
_cod_original_cell_volume 189.6949
_cod_database_code 1541253

loop_
_symmetry_equiv_pos_as_xyz
x,y,z
-y,x,z
-x,-y,z
y,-x,z
x,-y,-z
y,x,-z
-x,y,-z
-y,-x,-z
-x,-y,-z
y,-x,-z
x,y,-z
-y,x,-z
-x,y,z
-y,-x,z
x,-y,z
y,x,z

loop_
_atom_site_label
_atom_site_type_symbol
_atom_site_fract_x
_atom_site_fract_y
_atom_site_fract_z
_atom_site_occupancy
_atom_site_U_iso_or_equiv
Tl1 Tl+3 0 0 0.5 0.5 0.0
Ba1 Ba+2 0.5 0.5 0.2842 0.5 0.0
O1 O-2 0.5 0 0.121 1 0.0
O2 O-2 0 0 0.342 1 0.0
O3 O-2 0.5 0.5 0.5 0.747 0.0
Ca1 Ca+2 0.5 0.5 0 0.831 0.0
Cu2 Cu+3 0 0 0.1255 0.073 0.0
Cu1 Cu+2 0 0 0.1255 0.927 0.0
Tl3 Tl+3 0.5 0.5 0 0.169 0.0
Ba2 Ba+2 0.5 0.5 0.337 0.5 0.0
Tl2 Tl+3 0.108 0 0.5 0.125 0.0
